data_7218620
loop_
_publ_author_name
'Vidal-Ferran, Anton'
'Fern\'andez-P\'erez, H\'ector'
'Etayo, Pablo'
'N\'u\~nez-Rico, Jos\'e Luis'
'Bugga, Balakrishna'

_publ_section_title
;
 Ring-opening of Enantiomerically Pure Oxa-containing Heterocycles with
 Phosphorus Nucleophiles
;
_journal_name_full 'RSC Adv.'
_journal_paper_doi 10.1039/C4RA10432C
_journal_year 2014
_chemical_absolute_configuration ad
_chemical_formula_sum 'C22 H38 B O2 P'
_chemical_formula_weight 376.30
_chemical_name_systematic
;
?
;
_space_group_IT_number 19
_symmetry_cell_setting orthorhombic
_symmetry_space_group_name_Hall 'P 2ac 2ab'
_symmetry_space_group_name_H-M 'P 21 21 21'
_atom_sites_solution_hydrogens geom
_atom_sites_solution_primary direct
_atom_sites_solution_secondary difmap
_audit_creation_method SHELXL-97
_cell_angle_alpha 90.00
_cell_angle_beta 90.00
_cell_angle_gamma 90.00
_cell_formula_units_Z 4
_cell_length_a 9.880
_cell_length_b 10.507
_cell_length_c 20.929
_cell_measurement_reflns_used 9968
_cell_measurement_temperature 100(2)
_cell_measurement_theta_max 36.31
_cell_measurement_theta_min 2.17
_cell_volume 2172.622
_computing_cell_refinement 'Bruker APEX2 v2009.1-0'
_computing_data_collection 'Bruker APEX2 v2009.1-0'
_computing_data_reduction 'Bruker SAINT V7.60A'
_computing_molecular_graphics 'Bruker SHELXTL'
_computing_publication_material 'Bruker SHELXTL'
_computing_structure_refinement 'SHELXL-97 (Sheldrick, 2008)'
_computing_structure_solution 'SHELXS-97 (Sheldrick, 2008)'
_diffrn_ambient_temperature 100(2)
_diffrn_detector_area_resol_mean 512
_diffrn_detector_type '4K CCD area detector APEX II'
_diffrn_measured_fraction_theta_full 0.967
_diffrn_measured_fraction_theta_max 0.967
_diffrn_measurement_device_type 'Kappa 4-axis goniometer bruker-nonius'
_diffrn_measurement_method
;
Fullsphere data collection, phi and omega scans
;
_diffrn_measurement_specimen_support 'magnetic support whith 10 micron nylon fiber cryoloop'
_diffrn_radiation_monochromator 'Multilayer Montel 200 mirrors'
_diffrn_radiation_type MoK\a
_diffrn_radiation_wavelength 0.71073
_diffrn_reflns_av_R_equivalents 0.0249
_diffrn_reflns_av_sigmaI/netI 0.0297
_diffrn_reflns_limit_h_max 8
_diffrn_reflns_limit_h_min -16
_diffrn_reflns_limit_k_max 17
_diffrn_reflns_limit_k_min -14
_diffrn_reflns_limit_l_max 34
_diffrn_reflns_limit_l_min -32
_diffrn_reflns_number 28028
_diffrn_reflns_theta_full 36.43
_diffrn_reflns_theta_max 36.43
_diffrn_reflns_theta_min 2.17
_diffrn_source 'rotating anode X-ray tube'
_diffrn_source_current 70
_diffrn_source_power 50
_diffrn_source_size '3 mm x 0.3 mm fine focus'
_diffrn_source_type 'Bruker-Nonius FR 591'
_exptl_absorpt_coefficient_mu 0.140
_exptl_absorpt_correction_T_max 0.99
_exptl_absorpt_correction_T_min 0.82
_exptl_absorpt_correction_type empirical
_exptl_absorpt_process_details
;
SADABS Version 2008/1 Bruker-Nonius
Blessing, Acta Cryst. (1995) A51 33-38
;
_exptl_crystal_colour colourless
_exptl_crystal_density_diffrn 1.150
_exptl_crystal_density_method 'not measured'
_exptl_crystal_description block
_exptl_crystal_F_000 824
_exptl_crystal_size_max 0.70
_exptl_crystal_size_mid 0.60
_exptl_crystal_size_min 0.55
_refine_diff_density_max 0.427
_refine_diff_density_min -0.207
_refine_diff_density_rms 0.053
_refine_ls_abs_structure_details 'Flack H D (1983), Acta Cryst. A39, 876-881'
_refine_ls_abs_structure_Flack -0.01(4)
_refine_ls_extinction_method none
_refine_ls_goodness_of_fit_ref 1.072
_refine_ls_hydrogen_treatment noref
_refine_ls_matrix_type full
_refine_ls_number_parameters 238
_refine_ls_number_reflns 10164
_refine_ls_number_restraints 0
_refine_ls_restrained_S_all 1.072
_refine_ls_R_factor_all 0.0359
_refine_ls_R_factor_gt 0.0327
_refine_ls_shift/su_max 0.001
_refine_ls_shift/su_mean 0.000
_refine_ls_structure_factor_coef Fsqd
_refine_ls_weighting_details 'calc w=1/[\s^2^(Fo^2^)+(0.0541P)^2^+0.1023P] where P=(Fo^2^+2Fc^2^)/3'
_refine_ls_weighting_scheme calc
_refine_ls_wR_factor_gt 0.0874
_refine_ls_wR_factor_ref 0.0892
_reflns_number_gt 9515
_reflns_number_total 10164
_reflns_threshold_expression >2sigma(I)
_cod_data_source_file c4ra10432c2.cif
_cod_data_source_block 01_pe10f21_0m
_cod_depositor_comments
;
The following automatic conversions were performed:
'_diffrn_measurement_specimen_suppport' tag replaced with
'_diffrn_measurement_specimen_support'.

Automatic conversion script
Id: cif_correct_tags 1440 2010-10-19 06:21:57Z saulius 

The following automatic conversions were performed:

'_symmetry_cell_setting' value 'Orthorhombic' changed to
'orthorhombic' according to
/usr/data/users/saulius/crontab/automatic-downloads/rss-feeds/RSC/lib/dictionaries/cif_core.dic
dictionary named 'cif_core.dic' version 2.4.2 from 2011-04-26.

Automatic conversion script
Id: cif_fix_values 2827 2014-09-09 07:05:25Z andrius 
;
_cod_original_cell_volume 2172.6
_cod_original_sg_symbol_H-M P2(1)2(1)2(1)
_cod_database_code 7218620

loop_
_symmetry_equiv_pos_as_xyz
'x, y, z'
'-x+1/2, -y, z+1/2'
'x+1/2, -y+1/2, -z'
'-x, y+1/2, -z+1/2'

loop_
_atom_site_label
_atom_site_type_symbol
_atom_site_fract_x
_atom_site_fract_y
_atom_site_fract_z
_atom_site_U_iso_or_equiv
_atom_site_adp_type
_atom_site_occupancy
_atom_site_symmetry_multiplicity
_atom_site_calc_flag
_atom_site_refinement_flags
B1 B 0.42510(11) 0.25165(9) 0.45362(5) 0.02018(16) Uani 1 1 d .
H1A H 0.3771 0.1906 0.4264 0.030 Uiso 1 1 calc R
H1B H 0.3710 0.2692 0.4919 0.030 Uiso 1 1 calc R
H1C H 0.5127 0.2159 0.4663 0.030 Uiso 1 1 calc R
C1 C 0.57535(8) 0.38942(7) 0.34092(3) 0.01363(12) Uani 1 1 d .
H1 H 0.6656 0.4143 0.3586 0.016 Uiso 1 1 calc R
C2 C 0.55123(9) 0.47544(8) 0.28254(4) 0.01637(12) Uani 1 1 d .
H2A H 0.4638 0.4530 0.2624 0.020 Uiso 1 1 calc R
H2B H 0.5463 0.5653 0.2965 0.020 Uiso 1 1 calc R
C3 C 0.66549(9) 0.46023(9) 0.23358(4) 0.02052(15) Uani 1 1 d .
H3A H 0.6445 0.5118 0.1953 0.025 Uiso 1 1 calc R
H3B H 0.7509 0.4927 0.2521 0.025 Uiso 1 1 calc R
C4 C 0.68464(11) 0.32109(10) 0.21381(4) 0.02422(17) Uani 1 1 d .
H4A H 0.6040 0.2920 0.1898 0.029 Uiso 1 1 calc R
H4B H 0.7642 0.3141 0.1853 0.029 Uiso 1 1 calc R
C5 C 0.70532(10) 0.23605(9) 0.27199(4) 0.02114(15) Uani 1 1 d .
H5A H 0.7914 0.2591 0.2932 0.025 Uiso 1 1 calc R
H5B H 0.7120 0.1463 0.2580 0.025 Uiso 1 1 calc R
C6 C 0.58893(9) 0.24947(8) 0.31960(4) 0.01882(14) Uani 1 1 d .
H6A H 0.6062 0.1949 0.3573 0.023 Uiso 1 1 calc R
H6B H 0.5034 0.2211 0.2995 0.023 Uiso 1 1 calc R
C7 C 0.29394(8) 0.46910(8) 0.37391(4) 0.01499(12) Uani 1 1 d .
H7 H 0.3157 0.5433 0.3458 0.018 Uiso 1 1 calc R
C8 C 0.22654(9) 0.36545(9) 0.33240(4) 0.02098(15) Uani 1 1 d .
H8A H 0.2893 0.3400 0.2978 0.025 Uiso 1 1 calc R
H8B H 0.2080 0.2895 0.3590 0.025 Uiso 1 1 calc R
C9 C 0.09430(9) 0.41338(12) 0.30318(4) 0.02601(18) Uani 1 1 d .
H9A H 0.1138 0.4846 0.2736 0.031 Uiso 1 1 calc R
H9B H 0.0516 0.3441 0.2783 0.031 Uiso 1 1 calc R
C10 C -0.00301(9) 0.45825(12) 0.35486(5) 0.0290(2) Uani 1 1 d .
H10A H -0.0291 0.3853 0.3821 0.035 Uiso 1 1 calc R
H10B H -0.0861 0.4924 0.3348 0.035 Uiso 1 1 calc R
C11 C 0.06243(9) 0.56131(11) 0.39602(5) 0.02648(18) Uani 1 1 d .
H11A H -0.0010 0.5865 0.4304 0.032 Uiso 1 1 calc R
H11B H 0.0808 0.6373 0.3694 0.032 Uiso 1 1 calc R
C12 C 0.19473(8) 0.51436(9) 0.42572(4) 0.01930(14) Uani 1 1 d .
H12A H 0.1753 0.4433 0.4554 0.023 Uiso 1 1 calc R
H12B H 0.2367 0.5841 0.4506 0.023 Uiso 1 1 calc R
C13 C 0.51728(7) 0.53003(7) 0.46297(3) 0.01267(11) Uani 1 1 d .
H13 H 0.4389 0.5487 0.4917 0.015 Uiso 1 1 calc R
C14 C 0.55698(8) 0.65837(7) 0.43558(4) 0.01365(11) Uani 1 1 d .
C15 C 0.48041(9) 0.76586(7) 0.45166(4) 0.01832(14) Uani 1 1 d .
H15 H 0.4014 0.7563 0.4771 0.022 Uiso 1 1 calc R
C16 C 0.51865(10) 0.88677(8) 0.43089(5) 0.02448(17) Uani 1 1 d .
H16 H 0.4657 0.9587 0.4423 0.029 Uiso 1 1 calc R
C17 C 0.63313(11) 0.90255(9) 0.39380(5) 0.02745(18) Uani 1 1 d .
H17 H 0.6586 0.9850 0.3795 0.033 Uiso 1 1 calc R
C18 C 0.71088(11) 0.79698(9) 0.37748(5) 0.02481(17) Uani 1 1 d .
H18 H 0.7901 0.8074 0.3523 0.030 Uiso 1 1 calc R
C19 C 0.67273(9) 0.67606(7) 0.39800(4) 0.01875(14) Uani 1 1 d .
H19 H 0.7261 0.6045 0.3863 0.023 Uiso 1 1 calc R
C20 C 0.62593(8) 0.47238(8) 0.50727(4) 0.01457(12) Uani 1 1 d .
H20 H 0.5954 0.3860 0.5212 0.017 Uiso 1 1 calc R
C21 C 0.64648(9) 0.55556(9) 0.56659(4) 0.01870(14) Uani 1 1 d .
H21A H 0.7183 0.5176 0.5935 0.022 Uiso 1 1 calc R
H21B H 0.6776 0.6410 0.5530 0.022 Uiso 1 1 calc R
C22 C 0.49066(12) 0.45577(11) 0.63643(5) 0.0301(2) Uani 1 1 d .
H22A H 0.4612 0.3913 0.6056 0.045 Uiso 1 1 calc R
H22B H 0.4167 0.4740 0.6663 0.045 Uiso 1 1 calc R
H22C H 0.5692 0.4240 0.6602 0.045 Uiso 1 1 calc R
O1 O 0.75068(6) 0.46010(6) 0.47397(3) 0.02044(12) Uani 1 1 d .
H1O H 0.7923 0.3957 0.4874 0.031 Uiso 1 1 calc R
O2 O 0.52671(7) 0.56867(7) 0.60352(3) 0.02232(12) Uani 1 1 d .
P1 P 0.453595(19) 0.407529(17) 0.407042(9) 0.01188(4) Uani 1 1 d .

loop_
_atom_site_aniso_label
_atom_site_aniso_U_11
_atom_site_aniso_U_22
_atom_site_aniso_U_33
_atom_site_aniso_U_23
_atom_site_aniso_U_13
_atom_site_aniso_U_12
B1 0.0272(4) 0.0151(3) 0.0182(4) 0.0035(3) 0.0013(3) -0.0034(3)
C1 0.0161(3) 0.0125(3) 0.0123(3) 0.0000(2) 0.0005(2) 0.0007(2)
C2 0.0183(3) 0.0176(3) 0.0132(3) 0.0026(2) 0.0020(2) 0.0021(3)
C3 0.0214(4) 0.0242(4) 0.0160(3) 0.0035(3) 0.0047(3) 0.0026(3)
C4 0.0286(4) 0.0288(4) 0.0152(3) -0.0014(3) 0.0047(3) 0.0071(3)
C5 0.0247(4) 0.0199(3) 0.0189(3) -0.0032(3) 0.0021(3) 0.0058(3)
C6 0.0248(4) 0.0137(3) 0.0180(3) -0.0022(3) 0.0031(3) 0.0014(3)
C7 0.0133(3) 0.0175(3) 0.0141(3) 0.0004(2) -0.0005(2) -0.0015(2)
C8 0.0167(3) 0.0268(4) 0.0194(3) -0.0055(3) -0.0017(3) -0.0035(3)
C9 0.0173(3) 0.0410(5) 0.0198(4) -0.0050(4) -0.0036(3) -0.0042(4)
C10 0.0140(3) 0.0449(6) 0.0281(4) -0.0078(4) -0.0017(3) -0.0031(4)
C11 0.0152(3) 0.0359(5) 0.0283(4) -0.0067(3) -0.0028(3) 0.0041(3)
C12 0.0146(3) 0.0260(4) 0.0174(3) -0.0042(3) 0.0004(2) 0.0002(3)
C13 0.0138(3) 0.0125(3) 0.0117(3) 0.0000(2) -0.0004(2) 0.0007(2)
C14 0.0154(3) 0.0107(3) 0.0149(3) -0.0009(2) -0.0029(2) 0.0006(2)
C15 0.0179(3) 0.0139(3) 0.0232(4) -0.0034(3) -0.0034(3) 0.0032(2)
C16 0.0260(4) 0.0123(3) 0.0352(5) -0.0020(3) -0.0070(3) 0.0037(3)
C17 0.0317(4) 0.0128(3) 0.0378(5) 0.0034(3) -0.0060(4) -0.0027(3)
C18 0.0267(4) 0.0159(3) 0.0318(5) 0.0037(3) 0.0031(3) -0.0049(3)
C19 0.0205(3) 0.0124(3) 0.0234(4) 0.0006(3) 0.0035(3) -0.0007(2)
C20 0.0154(3) 0.0156(3) 0.0127(3) -0.0001(2) -0.0021(2) 0.0023(2)
C21 0.0188(3) 0.0224(3) 0.0149(3) -0.0024(3) -0.0032(2) 0.0013(3)
C22 0.0361(5) 0.0329(5) 0.0213(4) 0.0009(4) 0.0073(4) 0.0005(4)
O1 0.0174(3) 0.0257(3) 0.0182(3) 0.0032(2) 0.0004(2) 0.0091(2)
O2 0.0251(3) 0.0255(3) 0.0164(3) -0.0027(2) 0.0012(2) 0.0062(2)
P1 0.01407(7) 0.01060(7) 0.01096(7) 0.00080(6) 0.00002(6) -0.00115(6)

loop_
_atom_type_symbol
_atom_type_description
_atom_type_scat_dispersion_real
_atom_type_scat_dispersion_imag
_atom_type_scat_source
C C 0.0033 0.0016 'International Tables Vol C Tables 4.2.6.8 and 6.1.1.4'
H H 0.0000 0.0000 'International Tables Vol C Tables 4.2.6.8 and 6.1.1.4'
B B 0.0013 0.0007 'International Tables Vol C Tables 4.2.6.8 and 6.1.1.4'
O O 0.0106 0.0060 'International Tables Vol C Tables 4.2.6.8 and 6.1.1.4'
P P 0.1023 0.0942 'International Tables Vol C Tables 4.2.6.8 and 6.1.1.4'

loop_
_geom_angle_atom_site_label_1
_geom_angle_atom_site_label_2
_geom_angle_atom_site_label_3
_geom_angle
C2 C1 C6 110.11(6)
C2 C1 P1 115.76(5)
C6 C1 P1 111.86(5)
C3 C2 C1 110.83(7)
C4 C3 C2 111.79(7)
C5 C4 C3 111.13(7)
C4 C5 C6 111.47(7)
C5 C6 C1 110.00(7)
C12 C7 C8 109.89(7)
C12 C7 P1 112.92(5)
C8 C7 P1 109.49(6)
C9 C8 C7 111.19(8)
C10 C9 C8 110.97(8)
C9 C10 C11 110.67(8)
C10 C11 C12 111.25(8)
C11 C12 C7 110.98(7)
C14 C13 C20 113.35(6)
C14 C13 P1 117.87(5)
C20 C13 P1 110.11(5)
C19 C14 C15 117.98(7)
C19 C14 C13 122.78(7)
C15 C14 C13 119.11(7)
C16 C15 C14 120.89(8)
C17 C16 C15 120.40(8)
C16 C17 C18 119.61(8)
C17 C18 C19 120.12(9)
C18 C19 C14 121.00(8)
O1 C20 C21 109.52(6)
O1 C20 C13 110.13(6)
C21 C20 C13 110.82(6)
O2 C21 C20 112.71(7)
C22 O2 C21 113.13(7)
C7 P1 C1 108.22(3)
C7 P1 C13 106.58(3)
C1 P1 C13 108.96(3)
C7 P1 B1 111.36(4)
C1 P1 B1 112.79(4)
C13 P1 B1 108.73(4)

loop_
_geom_bond_atom_site_label_1
_geom_bond_atom_site_label_2
_geom_bond_distance
B1 P1 1.9266(9)
C1 C2 1.5384(10)
C1 C6 1.5424(11)
C1 P1 1.8435(8)
C2 C3 1.5329(12)
C3 C4 1.5312(14)
C4 C5 1.5241(13)
C5 C6 1.5283(12)
C7 C12 1.5371(12)
C7 C8 1.5442(12)
C7 P1 1.8406(8)
C8 C9 1.5279(13)
C9 C10 1.5221(14)
C10 C11 1.5272(15)
C11 C12 1.5292(13)
C13 C14 1.5168(10)
C13 C20 1.5424(10)
C13 P1 1.8500(7)
C14 C19 1.4003(12)
C14 C15 1.4004(11)
C15 C16 1.3948(12)
C16 C17 1.3818(15)
C17 C18 1.3918(14)
C18 C19 1.3932(12)
C20 O1 1.4218(10)
C20 C21 1.5318(11)
C21 O2 1.4201(11)
C22 O2 1.4172(13)

loop_
_geom_torsion_atom_site_label_1
_geom_torsion_atom_site_label_2
_geom_torsion_atom_site_label_3
_geom_torsion_atom_site_label_4
_geom_torsion
C6 C1 C2 C3 -56.92(9)
P1 C1 C2 C3 174.99(6)
C1 C2 C3 C4 55.02(9)
C2 C3 C4 C5 -54.09(10)
C3 C4 C5 C6 55.69(11)
C4 C5 C6 C1 -57.90(10)
C2 C1 C6 C5 58.22(9)
P1 C1 C6 C5 -171.58(6)
C12 C7 C8 C9 56.19(9)
P1 C7 C8 C9 -179.24(6)
C7 C8 C9 C10 -56.92(11)
C8 C9 C10 C11 56.65(12)
C9 C10 C11 C12 -56.69(12)
C10 C11 C12 C7 56.75(11)
C8 C7 C12 C11 -55.95(10)
P1 C7 C12 C11 -178.51(6)
C20 C13 C14 C19 59.38(9)
P1 C13 C14 C19 -71.30(9)
C20 C13 C14 C15 -116.30(8)
P1 C13 C14 C15 113.02(7)
C19 C14 C15 C16 -0.10(12)
C13 C14 C15 C16 175.79(8)
C14 C15 C16 C17 0.14(14)
C15 C16 C17 C18 -0.36(15)
C16 C17 C18 C19 0.54(16)
C17 C18 C19 C14 -0.50(15)
C15 C14 C19 C18 0.28(13)
C13 C14 C19 C18 -175.45(8)
C14 C13 C20 O1 -57.34(8)
P1 C13 C20 O1 77.10(7)
C14 C13 C20 C21 64.00(8)
P1 C13 C20 C21 -161.55(5)
O1 C20 C21 O2 -178.05(7)
C13 C20 C21 O2 60.24(9)
C20 C21 O2 C22 71.54(9)
C12 C7 P1 C1 -168.03(6)
C8 C7 P1 C1 69.19(6)
C12 C7 P1 C13 -50.98(7)
C8 C7 P1 C13 -173.76(5)
C12 C7 P1 B1 67.45(7)
C8 C7 P1 B1 -55.33(7)
C2 C1 P1 C7 25.15(7)
C6 C1 P1 C7 -102.07(6)
C2 C1 P1 C13 -90.35(6)
C6 C1 P1 C13 142.43(6)
C2 C1 P1 B1 148.81(6)
C6 C1 P1 B1 21.59(7)
C14 C13 P1 C7 -64.37(6)
C20 C13 P1 C7 163.49(5)
C14 C13 P1 C1 52.20(6)
C20 C13 P1 C1 -79.95(6)
C14 C13 P1 B1 175.49(6)
C20 C13 P1 B1 43.35(6)
